data_7712429
loop_
_publ_author_name
'Huynh, Silvia'
'Arrowsmith, Merle'
'Meier, Lukas'
'Dietz, Maximilian'
'H\"arterich, Marcel'
'Michel, Maximilian'
'G\"artner, Annalena'
'Braunschweig, Holger'

_publ_section_title
;
 Cyclic Alkyl(amino)iminates (CAAIs) as Strong 2\s,4\p-Electron Donor
 Ligands for the Stabilisation of Boranes and Diboranes(4): A Synthetic
 and Computational Study
;
_journal_name_full 'Dalton Transactions'
_journal_paper_doi 10.1039/D3DT00298E
_journal_year 2023
_chemical_formula_moiety 'C30 H44 B Cl N2'
_chemical_formula_sum 'C30 H44 B Cl N2'
_chemical_formula_weight 478.93
_chemical_name_systematic (CAAI)BClDur
_chemical_properties_physical Air-sensitive,Moisture-sensitive
_space_group_crystal_system monoclinic
_space_group_IT_number 14
_space_group_name_Hall '-P 2yn'
_space_group_name_H-M_alt 'P 1 21/n 1'
_atom_sites_solution_hydrogens geom
_audit_creation_method SHELXL-2018/3
_audit_update_record
;
2023-01-19 deposited with the CCDC.	2023-02-27 downloaded from the CCDC.
;
_cell_angle_alpha 90
_cell_angle_beta 103.065(16)
_cell_angle_gamma 90
_cell_formula_units_Z 4
_cell_length_a 10.300(2)
_cell_length_b 16.861(3)
_cell_length_c 16.843(5)
_cell_measurement_reflns_used 9987
_cell_measurement_temperature 100(2)
_cell_measurement_theta_max 26.81
_cell_measurement_theta_min 2.45
_cell_volume 2849.4(11)
_computing_cell_refinement 'Saint+ ver. V8.38A (Bruker AXS)'
_computing_data_collection 'APEX2 ver. 2014.9 (Bruker AXS)'
_computing_data_reduction 'Saint+ ver. V8.38A (Bruker AXS)'
_computing_molecular_graphics 'ShelXLe (Huebschle et all, 2011)'
_computing_publication_material 'SHELXL-2018/3 (Sheldrick, 2018)'
_computing_structure_refinement 'SHELXL-2018/3 (Sheldrick, 2018)'
_computing_structure_solution 'SHELXT (Sheldrick, 2014)'
_diffrn_ambient_temperature 100(2)
_diffrn_detector 'CMOS area detector (Photon II)'
_diffrn_detector_area_resol_mean 7.5
_diffrn_measured_fraction_theta_full 0.998
_diffrn_measured_fraction_theta_max 0.989
_diffrn_measurement_device_type 'Bruker D8 Quest'
_diffrn_measurement_method '\f and \w scans'
_diffrn_radiation_monochromator 'multi-layer mirror'
_diffrn_radiation_type MoK\a
_diffrn_radiation_wavelength 0.71073
_diffrn_reflns_av_R_equivalents 0.0422
_diffrn_reflns_av_unetI/netI 0.0359
_diffrn_reflns_Laue_measured_fraction_full 0.998
_diffrn_reflns_Laue_measured_fraction_max 0.989
_diffrn_reflns_limit_h_max 13
_diffrn_reflns_limit_h_min -12
_diffrn_reflns_limit_k_max 21
_diffrn_reflns_limit_k_min -18
_diffrn_reflns_limit_l_max 21
_diffrn_reflns_limit_l_min -21
_diffrn_reflns_number 29712
_diffrn_reflns_point_group_measured_fraction_full 0.998
_diffrn_reflns_point_group_measured_fraction_max 0.989
_diffrn_reflns_theta_full 25.242
_diffrn_reflns_theta_max 26.883
_diffrn_reflns_theta_min 2.126
_diffrn_source 'microfocus sealed tube (Incoatec ImS)'
_exptl_absorpt_coefficient_mu 0.154
_exptl_absorpt_correction_T_max 0.7454
_exptl_absorpt_correction_T_min 0.6085
_exptl_absorpt_correction_type multi-scan
_exptl_absorpt_process_details 'SadAbs 2016/2 (Bruker AXS)'
_exptl_crystal_colour colourless
_exptl_crystal_density_diffrn 1.116
_exptl_crystal_description block
_exptl_crystal_F_000 1040
_exptl_crystal_size_max 0.405
_exptl_crystal_size_mid 0.275
_exptl_crystal_size_min 0.199
_refine_diff_density_max 0.396
_refine_diff_density_min -0.273
_refine_diff_density_rms 0.051
_refine_ls_extinction_method none
_refine_ls_goodness_of_fit_ref 1.053
_refine_ls_hydrogen_treatment constr
_refine_ls_matrix_type full
_refine_ls_number_parameters 319
_refine_ls_number_reflns 6076
_refine_ls_number_restraints 0
_refine_ls_restrained_S_all 1.053
_refine_ls_R_factor_all 0.0534
_refine_ls_R_factor_gt 0.0447
_refine_ls_shift/su_max 0.000
_refine_ls_shift/su_mean 0.000
_refine_ls_structure_factor_coef Fsqd
_refine_ls_weighting_details 'w=1/[\s^2^(Fo^2^)+(0.0548P)^2^+1.5449P] where P=(Fo^2^+2Fc^2^)/3'
_refine_ls_weighting_scheme calc
_refine_ls_wR_factor_gt 0.1130
_refine_ls_wR_factor_ref 0.1182
_reflns_Friedel_coverage 0.000
_reflns_number_gt 5213
_reflns_number_total 6076
_reflns_threshold_expression 'I > 2\s(I)'
_cod_data_source_file d3dt00298e2.cif
_cod_data_source_block SiHu003_SiHu_a
_cod_original_cell_volume 2849.4(12)
_cod_original_sg_symbol_H-M 'P 21/n'
_cod_database_code 7712429
_shelx_shelxl_version_number 2018/3
_shelx_space_group_comment
;
The symmetry employed for this shelxl refinement is uniquely defined
by the following loop, which should always be used as a source of
symmetry information in preference to the above space-group names.
They are only intended as comments.
;
_shelx_estimated_absorpt_t_min 0.940
_shelx_estimated_absorpt_t_max 0.970

loop_
_space_group_symop_operation_xyz
'x, y, z'
'-x+1/2, y+1/2, -z+1/2'
'-x, -y, -z'
'x-1/2, -y-1/2, z-1/2'

loop_
_atom_site_label
_atom_site_type_symbol
_atom_site_fract_x
_atom_site_fract_y
_atom_site_fract_z
_atom_site_U_iso_or_equiv
_atom_site_adp_type
_atom_site_occupancy
_atom_site_site_symmetry_order
_atom_site_calc_flag
_atom_site_refinement_flags_posn
_atom_site_refinement_flags_adp
_atom_site_refinement_flags_occupancy
_atom_site_disorder_assembly
_atom_site_disorder_group
N2_1 N 0.60876(13) 0.56030(8) 0.20928(8) 0.0180(3) Uani 1 1 d . . . . .
C31_1 C 0.40597(14) 0.63589(9) 0.23949(9) 0.0159(3) Uani 1 1 d . . . . .
B1_1 B 0.47839(17) 0.56334(10) 0.20931(10) 0.0165(3) Uani 1 1 d . . . . .
Cl1_1 Cl 0.37546(4) 0.47470(2) 0.17682(2) 0.02248(11) Uani 1 1 d . . . . .
N1_2 N 0.83793(12) 0.54160(7) 0.25176(7) 0.0132(3) Uani 1 1 d . . . . .
C1_2 C 0.72375(14) 0.55337(8) 0.19441(9) 0.0133(3) Uani 1 1 d . . . . .
C2_2 C 0.96002(15) 0.53454(9) 0.21771(9) 0.0169(3) Uani 1 1 d . . . . .
C3_2 C 0.90619(15) 0.56432(10) 0.12978(9) 0.0192(3) Uani 1 1 d . . . . .
H3A_2 H 0.930337 0.620694 0.125189 0.023 Uiso 1 1 calc R U . . .
H3AB_2 H 0.944942 0.532883 0.091185 0.023 Uiso 1 1 calc R U . . .
C4_2 C 0.75365(15) 0.55481(9) 0.10997(9) 0.0162(3) Uani 1 1 d . . . . .
C6_2 C 1.07321(16) 0.58673(10) 0.26362(11) 0.0241(4) Uani 1 1 d . . . . .
H6A_2 H 1.095499 0.571605 0.321285 0.036 Uiso 1 1 calc R U . . .
H6B_2 H 1.045286 0.642416 0.258592 0.036 Uiso 1 1 calc R U . . .
H6C_2 H 1.151621 0.579728 0.240476 0.036 Uiso 1 1 calc R U . . .
C7_2 C 1.01108(16) 0.44934(10) 0.22042(11) 0.0231(3) Uani 1 1 d . . . . .
H7A_2 H 1.036135 0.431347 0.277159 0.035 Uiso 1 1 calc R U . . .
H7B_2 H 1.089066 0.447080 0.196238 0.035 Uiso 1 1 calc R U . . .
H7C_2 H 0.940822 0.414910 0.189594 0.035 Uiso 1 1 calc R U . . .
C8_2 C 0.70594(18) 0.47572(10) 0.06765(10) 0.0240(4) Uani 1 1 d . . . . .
H8A_2 H 0.609968 0.469789 0.063409 0.036 Uiso 1 1 calc R U . . .
H8B_2 H 0.753485 0.431751 0.099632 0.036 Uiso 1 1 calc R U . . .
H8C_2 H 0.723994 0.475273 0.012963 0.036 Uiso 1 1 calc R U . . .
C9_2 C 0.68177(17) 0.62274(10) 0.05816(10) 0.0231(3) Uani 1 1 d . . . . .
H9A_2 H 0.712927 0.673462 0.083977 0.035 Uiso 1 1 calc R U . . .
H9B_2 H 0.585535 0.617816 0.053502 0.035 Uiso 1 1 calc R U . . .
H9C_2 H 0.700684 0.620562 0.003731 0.035 Uiso 1 1 calc R U . . .
C1_3 C 0.83737(14) 0.53758(9) 0.33734(9) 0.0134(3) Uani 1 1 d . . . . .
C2_3 C 0.85176(14) 0.60838(9) 0.38332(9) 0.0147(3) Uani 1 1 d . . . . .
C3_3 C 0.85182(15) 0.60308(9) 0.46580(9) 0.0175(3) Uani 1 1 d . . . . .
H3_3 H 0.863137 0.649979 0.497892 0.021 Uiso 1 1 calc R U . . .
C4_3 C 0.83581(15) 0.53127(9) 0.50231(9) 0.0188(3) Uani 1 1 d . . . . .
H4_3 H 0.837712 0.528921 0.558917 0.023 Uiso 1 1 calc R U . . .
C5_3 C 0.81707(15) 0.46317(9) 0.45572(9) 0.0180(3) Uani 1 1 d . . . . .
H5_3 H 0.804653 0.414107 0.480722 0.022 Uiso 1 1 calc R U . . .
C6_3 C 0.81591(14) 0.46466(9) 0.37272(9) 0.0149(3) Uani 1 1 d . . . . .
C7_3 C 0.78599(15) 0.38796(9) 0.32449(9) 0.0163(3) Uani 1 1 d . . . . .
H7_3 H 0.789777 0.399171 0.266759 0.020 Uiso 1 1 calc R U . . .
C8_3 C 0.85924(15) 0.69066(9) 0.34714(9) 0.0170(3) Uani 1 1 d . . . . .
H8_3 H 0.861754 0.684225 0.288486 0.020 Uiso 1 1 calc R U . . .
C9_3 C 0.88879(16) 0.32317(9) 0.35747(10) 0.0218(3) Uani 1 1 d . . . . .
H9A_3 H 0.886162 0.310888 0.413954 0.033 Uiso 1 1 calc R U . . .
H9B_3 H 0.978039 0.341947 0.355482 0.033 Uiso 1 1 calc R U . . .
H9C_3 H 0.867779 0.275310 0.324006 0.033 Uiso 1 1 calc R U . . .
C10_3 C 0.64529(16) 0.35864(10) 0.32498(10) 0.0217(3) Uani 1 1 d . . . . .
H10A_3 H 0.639840 0.346337 0.380998 0.033 Uiso 1 1 calc R U . . .
H10B_3 H 0.625735 0.310808 0.291341 0.033 Uiso 1 1 calc R U . . .
H10C_3 H 0.580347 0.400035 0.302900 0.033 Uiso 1 1 calc R U . . .
C11_3 C 0.73498(16) 0.73904(9) 0.35130(10) 0.0211(3) Uani 1 1 d . . . . .
H11A_3 H 0.728552 0.744136 0.408249 0.032 Uiso 1 1 calc R U . . .
H11B_3 H 0.655464 0.712031 0.320046 0.032 Uiso 1 1 calc R U . . .
H11C_3 H 0.741479 0.791875 0.328275 0.032 Uiso 1 1 calc R U . . .
C12_3 C 0.98522(17) 0.73583(10) 0.39011(10) 0.0238(4) Uani 1 1 d . . . . .
H12A_3 H 1.064097 0.703549 0.389468 0.036 Uiso 1 1 calc R U . . .
H12B_3 H 0.981103 0.746771 0.446635 0.036 Uiso 1 1 calc R U . . .
H12C_3 H 0.990770 0.785960 0.361623 0.036 Uiso 1 1 calc R U . . .
C2_4 C 0.33557(14) 0.69170(9) 0.18413(9) 0.0161(3) Uani 1 1 d . . . . .
C3_4 C 0.27839(15) 0.75822(9) 0.21257(10) 0.0180(3) Uani 1 1 d . . . . .
C4_4 C 0.29390(15) 0.76795(9) 0.29622(10) 0.0198(3) Uani 1 1 d . . . . .
H4_4 H 0.257249 0.813702 0.315788 0.024 Uiso 1 1 calc R U . . .
C5_4 C 0.36117(15) 0.71299(10) 0.35209(10) 0.0200(3) Uani 1 1 d . . . . .
C6_4 C 0.41584(14) 0.64557(10) 0.32371(9) 0.0181(3) Uani 1 1 d . . . . .
C7_4 C 0.32005(16) 0.68007(10) 0.09372(9) 0.0211(3) Uani 1 1 d . . . . .
H7A_4 H 0.360029 0.629342 0.083780 0.032 Uiso 1 1 calc R U . . .
H7B_4 H 0.364889 0.723356 0.071733 0.032 Uiso 1 1 calc R U . . .
H7C_4 H 0.225135 0.679955 0.066867 0.032 Uiso 1 1 calc R U . . .
C8_4 C 0.20060(17) 0.81867(10) 0.15456(11) 0.0253(4) Uani 1 1 d . . . . .
H8A_4 H 0.172812 0.862039 0.185752 0.038 Uiso 1 1 calc R U . . .
H8B_4 H 0.121642 0.793401 0.120562 0.038 Uiso 1 1 calc R U . . .
H8C_4 H 0.256865 0.839807 0.119747 0.038 Uiso 1 1 calc R U . . .
C9_4 C 0.37667(19) 0.72763(12) 0.44243(10) 0.0301(4) Uani 1 1 d . . . . .
H9A_4 H 0.471565 0.731611 0.468732 0.045 Uiso 1 1 calc R U . . .
H9B_4 H 0.336800 0.683562 0.466500 0.045 Uiso 1 1 calc R U . . .
H9C_4 H 0.331680 0.777193 0.450532 0.045 Uiso 1 1 calc R U . . .
C10_4 C 0.48346(17) 0.58328(11) 0.38375(10) 0.0253(4) Uani 1 1 d . . . . .
H10A_4 H 0.418240 0.559835 0.411141 0.038 Uiso 1 1 calc R U . . .
H10B_4 H 0.555428 0.607905 0.424358 0.038 Uiso 1 1 calc R U . . .
H10C_4 H 0.520488 0.541771 0.354629 0.038 Uiso 1 1 calc R U . . .

loop_
_atom_site_aniso_label
_atom_site_aniso_U_11
_atom_site_aniso_U_22
_atom_site_aniso_U_33
_atom_site_aniso_U_23
_atom_site_aniso_U_13
_atom_site_aniso_U_12
N2_1 0.0171(6) 0.0220(7) 0.0146(6) 0.0024(5) 0.0025(5) 0.0018(5)
C31_1 0.0113(7) 0.0192(7) 0.0172(7) 0.0001(6) 0.0032(6) -0.0034(6)
B1_1 0.0167(8) 0.0187(8) 0.0131(8) 0.0031(6) 0.0015(6) -0.0010(7)
Cl1_1 0.0203(2) 0.01889(19) 0.0271(2) -0.00099(15) 0.00298(15) -0.00304(14)
N1_2 0.0121(6) 0.0148(6) 0.0128(6) 0.0000(5) 0.0032(5) -0.0008(5)
C1_2 0.0160(7) 0.0089(6) 0.0148(7) -0.0008(5) 0.0032(6) -0.0009(5)
C2_2 0.0137(7) 0.0200(8) 0.0183(8) 0.0002(6) 0.0063(6) -0.0013(6)
C3_2 0.0194(8) 0.0220(8) 0.0185(8) 0.0012(6) 0.0091(6) 0.0002(6)
C4_2 0.0191(7) 0.0160(7) 0.0135(7) 0.0005(6) 0.0042(6) 0.0006(6)
C6_2 0.0165(8) 0.0307(9) 0.0258(9) -0.0019(7) 0.0062(7) -0.0061(7)
C7_2 0.0183(8) 0.0242(8) 0.0284(9) 0.0028(7) 0.0084(7) 0.0053(6)
C8_2 0.0312(9) 0.0212(8) 0.0182(8) -0.0058(6) 0.0027(7) -0.0008(7)
C9_2 0.0301(9) 0.0222(8) 0.0176(8) 0.0056(6) 0.0064(7) 0.0041(7)
C1_3 0.0111(6) 0.0155(7) 0.0128(7) -0.0001(5) 0.0011(5) -0.0009(5)
C2_3 0.0119(7) 0.0151(7) 0.0156(7) 0.0007(6) 0.0001(5) -0.0007(5)
C3_3 0.0191(7) 0.0165(7) 0.0155(7) -0.0027(6) 0.0006(6) 0.0001(6)
C4_3 0.0199(8) 0.0235(8) 0.0125(7) 0.0012(6) 0.0024(6) 0.0011(6)
C5_3 0.0187(7) 0.0165(7) 0.0181(8) 0.0044(6) 0.0024(6) -0.0006(6)
C6_3 0.0120(7) 0.0154(7) 0.0160(7) -0.0001(6) 0.0005(6) 0.0001(5)
C7_3 0.0192(7) 0.0139(7) 0.0148(7) 0.0005(6) 0.0015(6) -0.0019(6)
C8_3 0.0212(8) 0.0142(7) 0.0152(7) -0.0006(6) 0.0035(6) -0.0032(6)
C9_3 0.0253(8) 0.0161(7) 0.0218(8) 0.0009(6) 0.0007(6) 0.0024(6)
C10_3 0.0227(8) 0.0209(8) 0.0202(8) 0.0001(6) 0.0018(6) -0.0058(6)
C11_3 0.0255(8) 0.0163(7) 0.0207(8) 0.0013(6) 0.0035(7) 0.0017(6)
C12_3 0.0269(9) 0.0190(8) 0.0234(8) -0.0010(6) 0.0012(7) -0.0079(7)
C2_4 0.0122(7) 0.0196(7) 0.0162(7) 0.0003(6) 0.0027(6) -0.0029(6)
C3_4 0.0133(7) 0.0191(8) 0.0217(8) 0.0012(6) 0.0040(6) -0.0023(6)
C4_4 0.0165(7) 0.0197(8) 0.0242(8) -0.0036(6) 0.0072(6) -0.0010(6)
C5_4 0.0161(7) 0.0273(8) 0.0174(8) -0.0024(6) 0.0058(6) -0.0037(6)
C6_4 0.0127(7) 0.0245(8) 0.0172(8) 0.0013(6) 0.0034(6) -0.0013(6)
C7_4 0.0233(8) 0.0215(8) 0.0169(8) 0.0013(6) 0.0011(6) 0.0029(6)
C8_4 0.0257(9) 0.0239(8) 0.0269(9) 0.0026(7) 0.0073(7) 0.0068(7)
C9_4 0.0316(9) 0.0402(10) 0.0191(8) -0.0051(7) 0.0068(7) 0.0032(8)
C10_4 0.0239(8) 0.0339(10) 0.0186(8) 0.0054(7) 0.0055(7) 0.0056(7)

loop_
_atom_type_symbol
_atom_type_description
_atom_type_scat_dispersion_real
_atom_type_scat_dispersion_imag
_atom_type_scat_source
C C 0.0033 0.0016 'International Tables Vol C Tables 4.2.6.8 and 6.1.1.4'
H H 0.0000 0.0000 'International Tables Vol C Tables 4.2.6.8 and 6.1.1.4'
B B 0.0013 0.0007 'International Tables Vol C Tables 4.2.6.8 and 6.1.1.4'
N N 0.0061 0.0033 'International Tables Vol C Tables 4.2.6.8 and 6.1.1.4'
Cl Cl 0.1484 0.1585 'International Tables Vol C Tables 4.2.6.8 and 6.1.1.4'

loop_
_exptl_crystal_face_index_h
_exptl_crystal_face_index_k
_exptl_crystal_face_index_l
_exptl_crystal_face_perp_dist
-2.00 -3.00 2.00 0.1060
-1.00 -1.00 2.00 0.1420
0.00 -1.00 -2.00 0.0920
-1.00 -2.00 1.00 0.1060
-1.00 -3.00 -1.00 0.1020
-1.00 -3.00 -2.00 0.1040
-1.00 -3.00 -3.00 0.1030
0.00 0.00 -1.00 0.0700
1.00 3.00 1.00 0.1350
1.00 2.00 3.00 0.0910
0.00 -2.00 3.00 0.1400
1.00 1.00 3.00 0.0970
0.00 1.00 -1.00 0.1640
-1.00 0.00 -3.00 0.0890
1.00 -1.00 3.00 0.1330
2.00 3.00 3.00 0.1010
1.00 -3.00 3.00 0.1530
-1.00 2.00 -2.00 0.1580
2.00 -3.00 3.00 0.1490
0.00 -1.00 0.00 0.1130
1.00 1.00 1.00 0.0930
-2.00 1.00 -1.00 0.1560
-1.00 3.00 0.00 0.2000
3.00 -3.00 1.00 0.1420
1.00 -1.00 0.00 0.1430
3.00 1.00 1.00 0.0950
-3.00 2.00 0.00 0.1660
-3.00 2.00 2.00 0.1680
2.00 -1.00 -2.00 0.1070
1.00 -2.00 -2.00 0.1030
3.00 1.00 -2.00 0.1010
-2.00 2.00 3.00 0.1590
-3.00 -1.00 2.00 0.1190

loop_
_geom_angle_atom_site_label_1
_geom_angle_atom_site_label_2
_geom_angle_atom_site_label_3
_geom_angle
_geom_angle_site_symmetry_1
_geom_angle_site_symmetry_3
_geom_angle_publ_flag
C1_2 N2_1 B1_1 168.51(15) . . ?
C2_4 C31_1 C6_4 119.97(14) . . ?
C2_4 C31_1 B1_1 121.11(13) . . ?
C6_4 C31_1 B1_1 118.90(13) . . ?
N2_1 B1_1 C31_1 125.15(14) . . ?
N2_1 B1_1 Cl1_1 118.48(13) . . ?
C31_1 B1_1 Cl1_1 116.29(11) . . ?
C1_2 N1_2 C1_3 121.26(12) . . ?
C1_2 N1_2 C2_2 113.95(12) . . ?
C1_3 N1_2 C2_2 124.79(12) . . ?
N2_1 C1_2 N1_2 124.74(14) . . ?
N2_1 C1_2 C4_2 125.27(13) . . ?
N1_2 C1_2 C4_2 109.98(13) . . ?
N1_2 C2_2 C6_2 111.80(13) . . ?
N1_2 C2_2 C7_2 112.09(12) . . ?
C6_2 C2_2 C7_2 108.01(13) . . ?
N1_2 C2_2 C3_2 100.99(12) . . ?
C6_2 C2_2 C3_2 111.50(13) . . ?
C7_2 C2_2 C3_2 112.42(13) . . ?
C4_2 C3_2 C2_2 107.57(12) . . ?
C4_2 C3_2 H3A_2 110.2 . . ?
C2_2 C3_2 H3A_2 110.2 . . ?
C4_2 C3_2 H3AB_2 110.2 . . ?
C2_2 C3_2 H3AB_2 110.2 . . ?
H3A_2 C3_2 H3AB_2 108.5 . . ?
C1_2 C4_2 C9_2 111.83(13) . . ?
C1_2 C4_2 C3_2 102.20(12) . . ?
C9_2 C4_2 C3_2 112.66(13) . . ?
C1_2 C4_2 C8_2 107.94(12) . . ?
C9_2 C4_2 C8_2 108.82(13) . . ?
C3_2 C4_2 C8_2 113.20(13) . . ?
C2_2 C6_2 H6A_2 109.5 . . ?
C2_2 C6_2 H6B_2 109.5 . . ?
H6A_2 C6_2 H6B_2 109.5 . . ?
C2_2 C6_2 H6C_2 109.5 . . ?
H6A_2 C6_2 H6C_2 109.5 . . ?
H6B_2 C6_2 H6C_2 109.5 . . ?
C2_2 C7_2 H7A_2 109.5 . . ?
C2_2 C7_2 H7B_2 109.5 . . ?
H7A_2 C7_2 H7B_2 109.5 . . ?
C2_2 C7_2 H7C_2 109.5 . . ?
H7A_2 C7_2 H7C_2 109.5 . . ?
H7B_2 C7_2 H7C_2 109.5 . . ?
C4_2 C8_2 H8A_2 109.5 . . ?
C4_2 C8_2 H8B_2 109.5 . . ?
H8A_2 C8_2 H8B_2 109.5 . . ?
C4_2 C8_2 H8C_2 109.5 . . ?
H8A_2 C8_2 H8C_2 109.5 . . ?
H8B_2 C8_2 H8C_2 109.5 . . ?
C4_2 C9_2 H9A_2 109.5 . . ?
C4_2 C9_2 H9B_2 109.5 . . ?
H9A_2 C9_2 H9B_2 109.5 . . ?
C4_2 C9_2 H9C_2 109.5 . . ?
H9A_2 C9_2 H9C_2 109.5 . . ?
H9B_2 C9_2 H9C_2 109.5 . . ?
C6_3 C1_3 C2_3 120.94(13) . . ?
C6_3 C1_3 N1_2 120.04(13) . . ?
C2_3 C1_3 N1_2 118.94(13) . . ?
C3_3 C2_3 C1_3 117.99(14) . . ?
C3_3 C2_3 C8_3 117.96(13) . . ?
C1_3 C2_3 C8_3 123.96(13) . . ?
C4_3 C3_3 C2_3 121.75(14) . . ?
C4_3 C3_3 H3_3 119.1 . . ?
C2_3 C3_3 H3_3 119.1 . . ?
C5_3 C4_3 C3_3 119.38(14) . . ?
C5_3 C4_3 H4_3 120.3 . . ?
C3_3 C4_3 H4_3 120.3 . . ?
C4_3 C5_3 C6_3 121.56(14) . . ?
C4_3 C5_3 H5_3 119.2 . . ?
C6_3 C5_3 H5_3 119.2 . . ?
C5_3 C6_3 C1_3 118.28(14) . . ?
C5_3 C6_3 C7_3 118.33(13) . . ?
C1_3 C6_3 C7_3 123.34(13) . . ?
C6_3 C7_3 C10_3 110.43(13) . . ?
C6_3 C7_3 C9_3 111.83(12) . . ?
C10_3 C7_3 C9_3 110.13(13) . . ?
C6_3 C7_3 H7_3 108.1 . . ?
C10_3 C7_3 H7_3 108.1 . . ?
C9_3 C7_3 H7_3 108.1 . . ?
C2_3 C8_3 C11_3 110.36(13) . . ?
C2_3 C8_3 C12_3 112.11(13) . . ?
C11_3 C8_3 C12_3 109.85(13) . . ?
C2_3 C8_3 H8_3 108.1 . . ?
C11_3 C8_3 H8_3 108.1 . . ?
C12_3 C8_3 H8_3 108.1 . . ?
C7_3 C9_3 H9A_3 109.5 . . ?
C7_3 C9_3 H9B_3 109.5 . . ?
H9A_3 C9_3 H9B_3 109.5 . . ?
C7_3 C9_3 H9C_3 109.5 . . ?
H9A_3 C9_3 H9C_3 109.5 . . ?
H9B_3 C9_3 H9C_3 109.5 . . ?
C7_3 C10_3 H10A_3 109.5 . . ?
C7_3 C10_3 H10B_3 109.5 . . ?
H10A_3 C10_3 H10B_3 109.5 . . ?
C7_3 C10_3 H10C_3 109.5 . . ?
H10A_3 C10_3 H10C_3 109.5 . . ?
H10B_3 C10_3 H10C_3 109.5 . . ?
C8_3 C11_3 H11A_3 109.5 . . ?
C8_3 C11_3 H11B_3 109.5 . . ?
H11A_3 C11_3 H11B_3 109.5 . . ?
C8_3 C11_3 H11C_3 109.5 . . ?
H11A_3 C11_3 H11C_3 109.5 . . ?
H11B_3 C11_3 H11C_3 109.5 . . ?
C8_3 C12_3 H12A_3 109.5 . . ?
C8_3 C12_3 H12B_3 109.5 . . ?
H12A_3 C12_3 H12B_3 109.5 . . ?
C8_3 C12_3 H12C_3 109.5 . . ?
H12A_3 C12_3 H12C_3 109.5 . . ?
H12B_3 C12_3 H12C_3 109.5 . . ?
C3_4 C2_4 C31_1 120.21(14) . . ?
C3_4 C2_4 C7_4 119.52(14) . . ?
C31_1 C2_4 C7_4 120.27(14) . . ?
C4_4 C3_4 C2_4 118.67(14) . . ?
C4_4 C3_4 C8_4 119.87(14) . . ?
C2_4 C3_4 C8_4 121.46(14) . . ?
C5_4 C4_4 C3_4 122.20(15) . . ?
C5_4 C4_4 H4_4 118.9 . . ?
C3_4 C4_4 H4_4 118.9 . . ?
C4_4 C5_4 C6_4 119.21(14) . . ?
C4_4 C5_4 C9_4 119.68(15) . . ?
C6_4 C5_4 C9_4 121.10(15) . . ?
C5_4 C6_4 C31_1 119.67(14) . . ?
C5_4 C6_4 C10_4 119.67(14) . . ?
C31_1 C6_4 C10_4 120.65(14) . . ?
C2_4 C7_4 H7A_4 109.5 . . ?
C2_4 C7_4 H7B_4 109.5 . . ?
H7A_4 C7_4 H7B_4 109.5 . . ?
C2_4 C7_4 H7C_4 109.5 . . ?
H7A_4 C7_4 H7C_4 109.5 . . ?
H7B_4 C7_4 H7C_4 109.5 . . ?
C3_4 C8_4 H8A_4 109.5 . . ?
C3_4 C8_4 H8B_4 109.5 . . ?
H8A_4 C8_4 H8B_4 109.5 . . ?
C3_4 C8_4 H8C_4 109.5 . . ?
H8A_4 C8_4 H8C_4 109.5 . . ?
H8B_4 C8_4 H8C_4 109.5 . . ?
C5_4 C9_4 H9A_4 109.5 . . ?
C5_4 C9_4 H9B_4 109.5 . . ?
H9A_4 C9_4 H9B_4 109.5 . . ?
C5_4 C9_4 H9C_4 109.5 . . ?
H9A_4 C9_4 H9C_4 109.5 . . ?
H9B_4 C9_4 H9C_4 109.5 . . ?
C6_4 C10_4 H10A_4 109.5 . . ?
C6_4 C10_4 H10B_4 109.5 . . ?
H10A_4 C10_4 H10B_4 109.5 . . ?
C6_4 C10_4 H10C_4 109.5 . . ?
H10A_4 C10_4 H10C_4 109.5 . . ?
H10B_4 C10_4 H10C_4 109.5 . . ?

loop_
_geom_bond_atom_site_label_1
_geom_bond_atom_site_label_2
_geom_bond_distance
_geom_bond_site_symmetry_2
_geom_bond_publ_flag
N2_1 C1_2 1.270(2) . ?
N2_1 B1_1 1.344(2) . ?
C31_1 C2_4 1.405(2) . ?
C31_1 C6_4 1.408(2) . ?
C31_1 B1_1 1.576(2) . ?
B1_1 Cl1_1 1.8425(18) . ?
N1_2 C1_2 1.3572(19) . ?
N1_2 C1_3 1.4444(19) . ?
N1_2 C2_2 1.5001(19) . ?
C1_2 C4_2 1.522(2) . ?
C2_2 C6_2 1.524(2) . ?
C2_2 C7_2 1.527(2) . ?
C2_2 C3_2 1.543(2) . ?
C3_2 C4_2 1.539(2) . ?
C3_2 H3A_2 0.9900 . ?
C3_2 H3AB_2 0.9900 . ?
C4_2 C9_2 1.526(2) . ?
C4_2 C8_2 1.539(2) . ?
C6_2 H6A_2 0.9800 . ?
C6_2 H6B_2 0.9800 . ?
C6_2 H6C_2 0.9800 . ?
C7_2 H7A_2 0.9800 . ?
C7_2 H7B_2 0.9800 . ?
C7_2 H7C_2 0.9800 . ?
C8_2 H8A_2 0.9800 . ?
C8_2 H8B_2 0.9800 . ?
C8_2 H8C_2 0.9800 . ?
C9_2 H9A_2 0.9800 . ?
C9_2 H9B_2 0.9800 . ?
C9_2 H9C_2 0.9800 . ?
C1_3 C6_3 1.406(2) . ?
C1_3 C2_3 1.412(2) . ?
C2_3 C3_3 1.392(2) . ?
C2_3 C8_3 1.524(2) . ?
C3_3 C4_3 1.385(2) . ?
C3_3 H3_3 0.9500 . ?
C4_3 C5_3 1.380(2) . ?
C4_3 H4_3 0.9500 . ?
C5_3 C6_3 1.395(2) . ?
C5_3 H5_3 0.9500 . ?
C6_3 C7_3 1.521(2) . ?
C7_3 C10_3 1.533(2) . ?
C7_3 C9_3 1.535(2) . ?
C7_3 H7_3 1.0000 . ?
C8_3 C11_3 1.533(2) . ?
C8_3 C12_3 1.537(2) . ?
C8_3 H8_3 1.0000 . ?
C9_3 H9A_3 0.9800 . ?
C9_3 H9B_3 0.9800 . ?
C9_3 H9C_3 0.9800 . ?
C10_3 H10A_3 0.9800 . ?
C10_3 H10B_3 0.9800 . ?
C10_3 H10C_3 0.9800 . ?
C11_3 H11A_3 0.9800 . ?
C11_3 H11B_3 0.9800 . ?
C11_3 H11C_3 0.9800 . ?
C12_3 H12A_3 0.9800 . ?
C12_3 H12B_3 0.9800 . ?
C12_3 H12C_3 0.9800 . ?
C2_4 C3_4 1.401(2) . ?
C2_4 C7_4 1.508(2) . ?
C3_4 C4_4 1.391(2) . ?
C3_4 C8_4 1.510(2) . ?
C4_4 C5_4 1.389(2) . ?
C4_4 H4_4 0.9500 . ?
C5_4 C6_4 1.400(2) . ?
C5_4 C9_4 1.514(2) . ?
C6_4 C10_4 1.514(2) . ?
C7_4 H7A_4 0.9800 . ?
C7_4 H7B_4 0.9800 . ?
C7_4 H7C_4 0.9800 . ?
C8_4 H8A_4 0.9800 . ?
C8_4 H8B_4 0.9800 . ?
C8_4 H8C_4 0.9800 . ?
C9_4 H9A_4 0.9800 . ?
C9_4 H9B_4 0.9800 . ?
C9_4 H9C_4 0.9800 . ?
C10_4 H10A_4 0.9800 . ?
C10_4 H10B_4 0.9800 . ?
C10_4 H10C_4 0.9800 . ?

loop_
_geom_torsion_atom_site_label_1
_geom_torsion_atom_site_label_2
_geom_torsion_atom_site_label_3
_geom_torsion_atom_site_label_4
_geom_torsion
_geom_torsion_site_symmetry_1
_geom_torsion_site_symmetry_2
_geom_torsion_site_symmetry_3
_geom_torsion_site_symmetry_4
_geom_torsion_publ_flag
C1_2 N2_1 B1_1 C31_1 -128.5(7) . . . . ?
C1_2 N2_1 B1_1 Cl1_1 54.8(8) . . . . ?
C2_4 C31_1 B1_1 N2_1 97.68(19) . . . . ?
C6_4 C31_1 B1_1 N2_1 -80.5(2) . . . . ?
C2_4 C31_1 B1_1 Cl1_1 -85.61(16) . . . . ?
C6_4 C31_1 B1_1 Cl1_1 96.20(15) . . . . ?
B1_1 N2_1 C1_2 N1_2 -158.2(7) . . . . ?
B1_1 N2_1 C1_2 C4_2 20.1(8) . . . . ?
C1_3 N1_2 C1_2 N2_1 -1.4(2) . . . . ?
C2_2 N1_2 C1_2 N2_1 179.34(14) . . . . ?
C1_3 N1_2 C1_2 C4_2 -179.87(12) . . . . ?
C2_2 N1_2 C1_2 C4_2 0.83(16) . . . . ?
C1_2 N1_2 C2_2 C6_2 131.85(14) . . . . ?
C1_3 N1_2 C2_2 C6_2 -47.43(19) . . . . ?
C1_2 N1_2 C2_2 C7_2 -106.70(15) . . . . ?
C1_3 N1_2 C2_2 C7_2 74.02(17) . . . . ?
C1_2 N1_2 C2_2 C3_2 13.17(16) . . . . ?
C1_3 N1_2 C2_2 C3_2 -166.11(13) . . . . ?
N1_2 C2_2 C3_2 C4_2 -21.73(15) . . . . ?
C6_2 C2_2 C3_2 C4_2 -140.63(13) . . . . ?
C7_2 C2_2 C3_2 C4_2 97.91(15) . . . . ?
N2_1 C1_2 C4_2 C9_2 46.2(2) . . . . ?
N1_2 C1_2 C4_2 C9_2 -135.28(13) . . . . ?
N2_1 C1_2 C4_2 C3_2 166.96(14) . . . . ?
N1_2 C1_2 C4_2 C3_2 -14.53(15) . . . . ?
N2_1 C1_2 C4_2 C8_2 -73.45(18) . . . . ?
N1_2 C1_2 C4_2 C8_2 105.05(14) . . . . ?
C2_2 C3_2 C4_2 C1_2 22.46(15) . . . . ?
C2_2 C3_2 C4_2 C9_2 142.63(13) . . . . ?
C2_2 C3_2 C4_2 C8_2 -93.36(15) . . . . ?
C1_2 N1_2 C1_3 C6_3 88.13(17) . . . . ?
C2_2 N1_2 C1_3 C6_3 -92.64(17) . . . . ?
C1_2 N1_2 C1_3 C2_3 -88.64(17) . . . . ?
C2_2 N1_2 C1_3 C2_3 90.59(17) . . . . ?
C6_3 C1_3 C2_3 C3_3 3.7(2) . . . . ?
N1_2 C1_3 C2_3 C3_3 -179.59(13) . . . . ?
C6_3 C1_3 C2_3 C8_3 -172.68(14) . . . . ?
N1_2 C1_3 C2_3 C8_3 4.1(2) . . . . ?
C1_3 C2_3 C3_3 C4_3 -1.2(2) . . . . ?
C8_3 C2_3 C3_3 C4_3 175.35(14) . . . . ?
C2_3 C3_3 C4_3 C5_3 -1.1(2) . . . . ?
C3_3 C4_3 C5_3 C6_3 1.0(2) . . . . ?
C4_3 C5_3 C6_3 C1_3 1.4(2) . . . . ?
C4_3 C5_3 C6_3 C7_3 -176.22(14) . . . . ?
C2_3 C1_3 C6_3 C5_3 -3.8(2) . . . . ?
N1_2 C1_3 C6_3 C5_3 179.55(13) . . . . ?
C2_3 C1_3 C6_3 C7_3 173.71(13) . . . . ?
N1_2 C1_3 C6_3 C7_3 -3.0(2) . . . . ?
C5_3 C6_3 C7_3 C10_3 62.36(17) . . . . ?
C1_3 C6_3 C7_3 C10_3 -115.10(16) . . . . ?
C5_3 C6_3 C7_3 C9_3 -60.65(18) . . . . ?
C1_3 C6_3 C7_3 C9_3 121.89(16) . . . . ?
C3_3 C2_3 C8_3 C11_3 -64.03(17) . . . . ?
C1_3 C2_3 C8_3 C11_3 112.32(16) . . . . ?
C3_3 C2_3 C8_3 C12_3 58.77(18) . . . . ?
C1_3 C2_3 C8_3 C12_3 -124.88(16) . . . . ?
C6_4 C31_1 C2_4 C3_4 1.9(2) . . . . ?
B1_1 C31_1 C2_4 C3_4 -176.32(14) . . . . ?
C6_4 C31_1 C2_4 C7_4 -177.62(14) . . . . ?
B1_1 C31_1 C2_4 C7_4 4.2(2) . . . . ?
C31_1 C2_4 C3_4 C4_4 0.6(2) . . . . ?
C7_4 C2_4 C3_4 C4_4 -179.95(14) . . . . ?
C31_1 C2_4 C3_4 C8_4 -179.18(14) . . . . ?
C7_4 C2_4 C3_4 C8_4 0.3(2) . . . . ?
C2_4 C3_4 C4_4 C5_4 -1.6(2) . . . . ?
C8_4 C3_4 C4_4 C5_4 178.12(15) . . . . ?
C3_4 C4_4 C5_4 C6_4 0.2(2) . . . . ?
C3_4 C4_4 C5_4 C9_4 178.99(15) . . . . ?
C4_4 C5_4 C6_4 C31_1 2.2(2) . . . . ?
C9_4 C5_4 C6_4 C31_1 -176.52(15) . . . . ?
C4_4 C5_4 C6_4 C10_4 -177.01(14) . . . . ?
C9_4 C5_4 C6_4 C10_4 4.2(2) . . . . ?
C2_4 C31_1 C6_4 C5_4 -3.3(2) . . . . ?
B1_1 C31_1 C6_4 C5_4 174.95(14) . . . . ?
C2_4 C31_1 C6_4 C10_4 175.96(14) . . . . ?
B1_1 C31_1 C6_4 C10_4 -5.8(2) . . . . ?
